data_4303769
loop_
_publ_author_name
'Anna-Marie Fuller'
'Andrew J. Mountford'
'Matthew L. Scott'
'Simon J. Coles'
'Peter N. Horton'
'David L. Hughes'
'Michael B. Hursthouse'
'Simon J. Lancaster'

_publ_contact_author_address
;Wolfson Materials and Catalysis Centre,
School of Chemisrty,
University of East Anglia,
Norwich,
NR4 7TJ
;
_publ_contact_author_email S.Lancasterr@uea.ac.uk
_publ_contact_author_fax '44 1603 592003'
_publ_contact_author_name 'S. J. Lancaster'
_publ_contact_author_phone '44 1603 592009'
_publ_section_title
;
Synthesis, Structure, and Stability of Adducts between Phosphide and Amide
Anions and the Lewis Acids Borane, Tris(pentafluorophenyl)borane, and
Tris(pentafluorophenyl)alane
;
_journal_name_full 'Inorganic Chemistry'
_journal_page_first 11474
_journal_page_last 11482
_journal_paper_doi 10.1021/ic901799q
_journal_volume 48
_journal_year 2009
_chemical_formula_moiety 'C16 H32 Li O8, C22 H13 B2 F15 P'
_chemical_formula_structural
;
'[Li{C8H16O4}2][{H3B}PH{C(CH3)3}{B(C6F5)3}]'
;
_chemical_formula_sum 'C38 H45 B2 F15 Li O8 P'
_chemical_formula_weight 974.27
_space_group_IT_number 2
_symmetry_cell_setting triclinic
_symmetry_space_group_name_Hall '-P 1'
_symmetry_space_group_name_H-M 'P -1'
_atom_sites_solution_hydrogens geom
_atom_sites_solution_primary direct
_atom_sites_solution_secondary difmap
_cell_angle_alpha 99.750(17)
_cell_angle_beta 96.41(2)
_cell_angle_gamma 91.167(17)
_cell_formula_units_Z 2
_cell_length_a 8.545(2)
_cell_length_b 15.851(5)
_cell_length_c 16.004(3)
_cell_measurement_reflns_used 9630
_cell_measurement_temperature 120(2)
_cell_measurement_theta_max 27.48
_cell_measurement_theta_min 2.91
_cell_volume 2121.3(9)
_computing_cell_refinement 'DENZO, COLLECT'
_computing_data_reduction 'DENZO, COLLECT'
_computing_molecular_graphics 'ORTEP (Johnson, 1971)'
_computing_publication_material 'SHELXL-97 (Sheldrick, 1997b)'
_computing_structure_refinement 'SHELXL-97 (Sheldrick, 1997)'
_computing_structure_solution 'SHELXS-97 (Sheldrick, 1997)'
_diffrn_ambient_temperature 120(2)
_diffrn_detector_area_resol_mean 9.091
_diffrn_measured_fraction_theta_full 0.997
_diffrn_measured_fraction_theta_max 0.997
_diffrn_measurement_device_type 'Bruker-Nonius KappaCCD Area Detector'
_diffrn_measurement_method '\f and \w scans'
_diffrn_radiation_monochromator graphite
_diffrn_radiation_source 'Bruker-Nonius FR591 rotating anode'
_diffrn_radiation_type MoK\a
_diffrn_radiation_wavelength 0.71073
_diffrn_reflns_av_R_equivalents 0.0649
_diffrn_reflns_av_sigmaI/netI 0.0663
_diffrn_reflns_limit_h_max 11
_diffrn_reflns_limit_h_min -11
_diffrn_reflns_limit_k_max 20
_diffrn_reflns_limit_k_min -20
_diffrn_reflns_limit_l_max 19
_diffrn_reflns_limit_l_min -20
_diffrn_reflns_number 48265
_diffrn_reflns_theta_full 27.50
_diffrn_reflns_theta_max 27.50
_diffrn_reflns_theta_min 3.01
_diffrn_standards_decay_% 0
_diffrn_standards_number 0
_exptl_absorpt_coefficient_mu 0.181
_exptl_absorpt_correction_T_max 0.9928
_exptl_absorpt_correction_T_min 0.9786
_exptl_absorpt_correction_type multi-scan
_exptl_absorpt_process_details 'SADABS V2.10 (Sheldrick, G.M., 2003)'
_exptl_crystal_colour colourless
_exptl_crystal_density_diffrn 1.525
_exptl_crystal_density_method 'not measured'
_exptl_crystal_description plate
_exptl_crystal_F_000 1000
_exptl_crystal_size_max 0.12
_exptl_crystal_size_mid 0.12
_exptl_crystal_size_min 0.04
_refine_diff_density_max 0.725
_refine_diff_density_min -0.310
_refine_diff_density_rms 0.058
_refine_ls_extinction_coef 0.0052(7)
_refine_ls_extinction_expression Fc^*^=kFc[1+0.001xFc^2^\l^3^/sin(2\q)]^-1/4^
_refine_ls_extinction_method SHELXL
_refine_ls_goodness_of_fit_ref 1.017
_refine_ls_hydrogen_treatment mixed
_refine_ls_matrix_type full
_refine_ls_number_parameters 606
_refine_ls_number_reflns 9718
_refine_ls_number_restraints 0
_refine_ls_restrained_S_all 1.017
_refine_ls_R_factor_all 0.1019
_refine_ls_R_factor_gt 0.0577
_refine_ls_shift/su_max 0.000
_refine_ls_shift/su_mean 0.000
_refine_ls_structure_factor_coef Fsqd
_refine_ls_weighting_details 'calc w=1/[\s^2^(Fo^2^)+(0.0446P)^2^+1.8056P] where P=(Fo^2^+2Fc^2^)/3'
_refine_ls_weighting_scheme calc
_refine_ls_wR_factor_gt 0.1116
_refine_ls_wR_factor_ref 0.1268
_reflns_number_gt 6586
_reflns_number_total 9718
_reflns_threshold_expression >2sigma(I)
_cod_data_source_file ic901799q_si_001_5.cif
_cod_data_source_block 6
_cod_depositor_comments
;
The following automatic conversions were performed:
'_symmetry_cell_setting' value 'Triclinic' changed to 'triclinic'
according to '/home/saulius/struct/CIF-dictionaries/cif_core.dic'
dictionary named 'cif_core.dic' version 2.4.1 from 2010-06-29.

Automatic conversion script
Id: cif_fix_enum 1527 2010-12-29 10:47:43Z saulius 
;
_cod_original_cell_volume 2121.4(9)
_cod_database_code 4303769

loop_
_symmetry_equiv_pos_as_xyz
'x, y, z'
'-x, -y, -z'

loop_
_atom_site_label
_atom_site_type_symbol
_atom_site_fract_x
_atom_site_fract_y
_atom_site_fract_z
_atom_site_U_iso_or_equiv
_atom_site_adp_type
_atom_site_occupancy
_atom_site_symmetry_multiplicity
_atom_site_calc_flag
_atom_site_refinement_flags
_atom_site_disorder_assembly
_atom_site_disorder_group
H2A H 0.737(3) 0.2979(16) 0.0400(16) 0.034(7) Uiso 1 1 d . . .
H2B H 0.702(3) 0.3444(17) 0.1495(16) 0.036(7) Uiso 1 1 d . . .
H2C H 0.906(3) 0.3540(18) 0.1195(17) 0.040(8) Uiso 1 1 d . . .
H51 H 0.945(3) 0.1730(15) 0.0864(15) 0.026(6) Uiso 1 1 d . . .
F12 F 1.11709(17) 0.07583(9) 0.13187(8) 0.0347(4) Uani 1 1 d . . .
F13 F 1.31140(18) -0.03984(9) 0.17312(9) 0.0386(4) Uani 1 1 d . . .
F14 F 1.40127(18) -0.05146(10) 0.33906(10) 0.0422(4) Uani 1 1 d . . .
F15 F 1.29470(17) 0.06350(9) 0.46506(9) 0.0341(3) Uani 1 1 d . . .
F16 F 1.11640(16) 0.18901(8) 0.42637(8) 0.0276(3) Uani 1 1 d . . .
F22 F 1.18270(16) 0.26119(9) 0.13481(9) 0.0325(3) Uani 1 1 d . . .
F23 F 1.36480(18) 0.40045(10) 0.14480(10) 0.0420(4) Uani 1 1 d . . .
F24 F 1.40889(18) 0.51816(9) 0.29109(10) 0.0424(4) Uani 1 1 d . . .
F25 F 1.26179(17) 0.49257(9) 0.42761(9) 0.0364(4) Uani 1 1 d . . .
F26 F 1.06942(16) 0.35854(9) 0.41806(8) 0.0292(3) Uani 1 1 d . . .
F32 F 0.81380(16) 0.37751(9) 0.30876(9) 0.0306(3) Uani 1 1 d . . .
F33 F 0.57592(17) 0.39852(10) 0.40014(10) 0.0392(4) Uani 1 1 d . . .
F34 F 0.45748(18) 0.26608(11) 0.46572(10) 0.0455(4) Uani 1 1 d . . .
F35 F 0.60240(17) 0.11307(10) 0.44446(9) 0.0393(4) Uani 1 1 d . . .
F36 F 0.84553(16) 0.09110(8) 0.35867(9) 0.0303(3) Uani 1 1 d . . .
C11 C 1.0988(3) 0.13925(14) 0.27704(14) 0.0235(5) Uani 1 1 d . . .
C12 C 1.1569(3) 0.07800(15) 0.21680(15) 0.0254(5) Uani 1 1 d . . .
C13 C 1.2586(3) 0.01584(15) 0.23607(16) 0.0282(6) Uani 1 1 d . . .
C14 C 1.3056(3) 0.01023(15) 0.31951(16) 0.0287(5) Uani 1 1 d . . .
C15 C 1.2535(3) 0.06889(15) 0.38255(15) 0.0263(5) Uani 1 1 d . . .
C16 C 1.1575(3) 0.13174(15) 0.36028(14) 0.0232(5) Uani 1 1 d . . .
C21 C 1.1063(3) 0.30360(14) 0.27369(14) 0.0222(5) Uani 1 1 d . . .
C22 C 1.1938(3) 0.31833(15) 0.20874(15) 0.0254(5) Uani 1 1 d . . .
C23 C 1.2924(3) 0.38888(16) 0.21252(16) 0.0293(6) Uani 1 1 d . . .
C24 C 1.3137(3) 0.44869(15) 0.28608(16) 0.0293(6) Uani 1 1 d . . .
C25 C 1.2376(3) 0.43585(15) 0.35426(15) 0.0265(5) Uani 1 1 d . . .
C26 C 1.1385(3) 0.36483(15) 0.34723(14) 0.0234(5) Uani 1 1 d . . .
C31 C 0.8440(3) 0.23242(14) 0.32540(14) 0.0217(5) Uani 1 1 d . . .
C32 C 0.7661(3) 0.30879(15) 0.33977(14) 0.0249(5) Uani 1 1 d . . .
C33 C 0.6403(3) 0.32136(16) 0.38661(15) 0.0290(6) Uani 1 1 d . . .
C34 C 0.5815(3) 0.25532(18) 0.42050(15) 0.0308(6) Uani 1 1 d . . .
C35 C 0.6541(3) 0.17890(17) 0.40979(15) 0.0288(6) Uani 1 1 d . . .
C36 C 0.7820(3) 0.16918(15) 0.36374(15) 0.0253(5) Uani 1 1 d . . .
B1 B 0.9846(3) 0.21926(17) 0.26187(16) 0.0218(5) Uani 1 1 d . . .
B2 B 0.7930(4) 0.3160(2) 0.1098(2) 0.0326(7) Uani 1 1 d . . .
P1 P 0.85727(7) 0.20884(4) 0.14467(4) 0.02390(15) Uani 1 1 d . . .
C41 C 0.6891(3) 0.12775(16) 0.12180(15) 0.0287(5) Uani 1 1 d . . .
C42 C 0.5431(3) 0.16467(18) 0.15955(18) 0.0371(6) Uani 1 1 d . . .
H42A H 0.4533 0.1238 0.1412 0.056 Uiso 1 1 calc R . .
H42B H 0.5193 0.2187 0.1396 0.056 Uiso 1 1 calc R . .
H42C H 0.5633 0.1752 0.2220 0.056 Uiso 1 1 calc R . .
C43 C 0.6526(3) 0.10797(18) 0.02417(16) 0.0380(7) Uani 1 1 d . . .
H43A H 0.5598 0.0688 0.0084 0.057 Uiso 1 1 calc R . .
H43B H 0.7431 0.0812 -0.0006 0.057 Uiso 1 1 calc R . .
H43C H 0.6317 0.1613 0.0024 0.057 Uiso 1 1 calc R . .
C44 C 0.7313(3) 0.04390(17) 0.15309(17) 0.0373(6) Uani 1 1 d . . .
H44A H 0.7540 0.0549 0.2154 0.056 Uiso 1 1 calc R . .
H44B H 0.8243 0.0211 0.1278 0.056 Uiso 1 1 calc R . .
H44C H 0.6425 0.0022 0.1360 0.056 Uiso 1 1 calc R . .
Li1 Li 0.8627(5) 0.7043(3) 0.2316(3) 0.0352(10) Uani 1 1 d . . .
O61 O 0.6388(2) 0.67380(11) 0.12686(11) 0.0384(5) Uani 1 1 d . . .
C62 C 0.6226(4) 0.58302(19) 0.1007(2) 0.0470(8) Uani 1 1 d . . .
H62A H 0.5476 0.5700 0.0480 0.056 Uiso 1 1 calc R . .
H62B H 0.5770 0.5578 0.1456 0.056 Uiso 1 1 calc R . .
C63 C 0.7726(4) 0.54214(19) 0.08463(19) 0.0484(8) Uani 1 1 d . . .
H63A H 0.7576 0.4790 0.0749 0.058 Uiso 1 1 calc R . .
H63B H 0.8111 0.5590 0.0335 0.058 Uiso 1 1 calc R . .
O64 O 0.8820(2) 0.57029(11) 0.15761(10) 0.0325(4) Uani 1 1 d . . .
C65 C 1.0427(4) 0.55192(19) 0.1445(2) 0.0467(8) Uani 1 1 d . . .
H65A H 1.0444 0.4985 0.1025 0.056 Uiso 1 1 calc R . .
H65B H 1.1015 0.5428 0.1989 0.056 Uiso 1 1 calc R . .
C66 C 1.1203(4) 0.62175(19) 0.1136(2) 0.0488(8) Uani 1 1 d . . .
H66A H 1.2334 0.6106 0.1110 0.059 Uiso 1 1 calc R . .
H66B H 1.0714 0.6264 0.0556 0.059 Uiso 1 1 calc R . .
O67 O 1.1032(2) 0.69940(12) 0.17131(11) 0.0402(5) Uani 1 1 d . . .
C68 C 1.1315(4) 0.7752(2) 0.1388(2) 0.0545(9) Uani 1 1 d . . .
H68A H 1.2178 0.7663 0.1022 0.065 Uiso 1 1 calc R . .
H68B H 1.1659 0.8222 0.1869 0.065 Uiso 1 1 calc R . .
C69 C 0.9915(4) 0.8000(2) 0.0892(2) 0.0570(9) Uani 1 1 d . . .
H69A H 1.0124 0.8561 0.0723 0.068 Uiso 1 1 calc R . .
H69B H 0.9650 0.7570 0.0366 0.068 Uiso 1 1 calc R . .
O70 O 0.8616(2) 0.80576(12) 0.13941(11) 0.0422(5) Uani 1 1 d . . .
C71 C 0.7144(4) 0.80420(19) 0.0897(2) 0.0506(8) Uani 1 1 d . . .
H71A H 0.7257 0.8346 0.0414 0.061 Uiso 1 1 calc R . .
H71B H 0.6387 0.8353 0.1250 0.061 Uiso 1 1 calc R . .
C72 C 0.6502(4) 0.7166(2) 0.0559(2) 0.0561(9) Uani 1 1 d . . .
H72A H 0.5449 0.7184 0.0236 0.067 Uiso 1 1 calc R . .
H72B H 0.7206 0.6858 0.0170 0.067 Uiso 1 1 calc R . .
O81 O 0.69111(19) 0.64174(10) 0.30534(10) 0.0266(4) Uani 1 1 d . . .
C82 C 0.5637(3) 0.69610(16) 0.32224(17) 0.0299(6) Uani 1 1 d . . .
H82A H 0.5018 0.6741 0.3633 0.036 Uiso 1 1 calc R . .
H82B H 0.4932 0.6959 0.2687 0.036 Uiso 1 1 calc R . .
C83 C 0.6240(3) 0.78592(16) 0.35839(17) 0.0312(6) Uani 1 1 d . . .
H83A H 0.5350 0.8239 0.3688 0.037 Uiso 1 1 calc R . .
H83B H 0.6915 0.7873 0.4131 0.037 Uiso 1 1 calc R . .
O84 O 0.7127(2) 0.81330(10) 0.29683(10) 0.0297(4) Uani 1 1 d . . .
C85 C 0.8037(3) 0.89047(15) 0.32879(17) 0.0327(6) Uani 1 1 d . . .
H85A H 0.7413 0.9305 0.3649 0.039 Uiso 1 1 calc R . .
H85B H 0.8285 0.9179 0.2804 0.039 Uiso 1 1 calc R . .
C86 C 0.9538(3) 0.87413(17) 0.38006(16) 0.0334(6) Uani 1 1 d . . .
H86A H 1.0183 0.9280 0.3989 0.040 Uiso 1 1 calc R . .
H86B H 0.9310 0.8507 0.4312 0.040 Uiso 1 1 calc R . .
O87 O 1.0355(2) 0.81368(12) 0.32597(10) 0.0344(4) Uani 1 1 d . . .
C88 C 1.1569(3) 0.77225(19) 0.37015(17) 0.0377(6) Uani 1 1 d . . .
H88A H 1.2128 0.8143 0.4175 0.045 Uiso 1 1 calc R . .
H88B H 1.2342 0.7511 0.3306 0.045 Uiso 1 1 calc R . .
C89 C 1.0929(3) 0.69861(18) 0.40551(16) 0.0356(6) Uani 1 1 d . . .
H89A H 1.1798 0.6698 0.4343 0.043 Uiso 1 1 calc R . .
H89B H 1.0194 0.7191 0.4475 0.043 Uiso 1 1 calc R . .
O90 O 1.0124(2) 0.64081(11) 0.33519(10) 0.0312(4) Uani 1 1 d . . .
C91 C 0.9152(3) 0.57628(16) 0.35927(17) 0.0320(6) Uani 1 1 d . . .
H91A H 0.9691 0.5566 0.4101 0.038 Uiso 1 1 calc R . .
H91B H 0.8990 0.5265 0.3122 0.038 Uiso 1 1 calc R . .
C92 C 0.7592(3) 0.61024(16) 0.37887(16) 0.0300(6) Uani 1 1 d . . .
H92A H 0.6903 0.5642 0.3916 0.036 Uiso 1 1 calc R . .
H92B H 0.7731 0.6569 0.4290 0.036 Uiso 1 1 calc R . .

loop_
_atom_site_aniso_label
_atom_site_aniso_U_11
_atom_site_aniso_U_22
_atom_site_aniso_U_33
_atom_site_aniso_U_23
_atom_site_aniso_U_13
_atom_site_aniso_U_12
F12 0.0421(9) 0.0364(8) 0.0240(7) -0.0001(6) 0.0041(6) 0.0066(7)
F13 0.0436(9) 0.0286(8) 0.0419(9) -0.0039(7) 0.0118(7) 0.0087(7)
F14 0.0434(9) 0.0307(9) 0.0551(10) 0.0129(7) 0.0064(7) 0.0146(7)
F15 0.0361(8) 0.0374(9) 0.0313(8) 0.0142(6) 0.0018(6) 0.0080(7)
F16 0.0326(8) 0.0272(7) 0.0228(7) 0.0027(6) 0.0036(6) 0.0058(6)
F22 0.0329(8) 0.0347(8) 0.0286(8) -0.0005(6) 0.0091(6) -0.0077(6)
F23 0.0399(9) 0.0482(10) 0.0402(9) 0.0122(7) 0.0105(7) -0.0174(7)
F24 0.0401(9) 0.0294(8) 0.0560(10) 0.0106(7) -0.0030(7) -0.0176(7)
F25 0.0399(9) 0.0261(8) 0.0373(8) -0.0037(6) -0.0055(7) -0.0048(6)
F26 0.0363(8) 0.0285(8) 0.0218(7) 0.0027(6) 0.0021(6) -0.0032(6)
F32 0.0341(8) 0.0234(7) 0.0364(8) 0.0102(6) 0.0041(6) 0.0045(6)
F33 0.0336(8) 0.0403(9) 0.0412(9) -0.0011(7) 0.0034(7) 0.0130(7)
F34 0.0330(9) 0.0638(11) 0.0405(9) 0.0039(8) 0.0162(7) 0.0014(8)
F35 0.0372(9) 0.0469(10) 0.0367(8) 0.0145(7) 0.0085(7) -0.0127(7)
F36 0.0327(8) 0.0235(7) 0.0372(8) 0.0102(6) 0.0073(6) -0.0016(6)
C11 0.0252(12) 0.0197(12) 0.0259(12) 0.0046(9) 0.0042(9) -0.0041(10)
C12 0.0270(13) 0.0252(13) 0.0238(12) 0.0043(10) 0.0035(10) -0.0019(10)
C13 0.0295(13) 0.0209(13) 0.0332(14) -0.0024(10) 0.0101(11) 0.0010(10)
C14 0.0285(13) 0.0184(12) 0.0411(15) 0.0093(10) 0.0052(11) 0.0037(10)
C15 0.0277(13) 0.0250(13) 0.0279(13) 0.0110(10) 0.0012(10) -0.0023(10)
C16 0.0237(12) 0.0214(12) 0.0249(12) 0.0029(9) 0.0060(9) -0.0001(10)
C21 0.0235(12) 0.0213(12) 0.0224(12) 0.0065(9) 0.0010(9) 0.0033(9)
C22 0.0255(13) 0.0232(13) 0.0264(13) 0.0030(10) 0.0007(10) -0.0028(10)
C23 0.0250(13) 0.0324(14) 0.0320(14) 0.0107(11) 0.0035(10) -0.0039(11)
C24 0.0264(13) 0.0204(13) 0.0401(15) 0.0092(11) -0.0048(11) -0.0080(10)
C25 0.0280(13) 0.0203(12) 0.0282(13) 0.0020(10) -0.0058(10) -0.0014(10)
C26 0.0247(12) 0.0240(13) 0.0223(12) 0.0071(9) 0.0007(9) 0.0018(10)
C31 0.0214(12) 0.0223(12) 0.0200(11) 0.0029(9) -0.0021(9) -0.0030(9)
C32 0.0256(12) 0.0251(13) 0.0234(12) 0.0049(10) -0.0003(9) -0.0011(10)
C33 0.0249(13) 0.0315(14) 0.0286(13) 0.0008(10) 0.0000(10) 0.0047(11)
C34 0.0216(13) 0.0450(16) 0.0242(13) 0.0009(11) 0.0036(10) -0.0006(11)
C35 0.0257(13) 0.0373(15) 0.0239(12) 0.0090(11) 0.0018(10) -0.0087(11)
C36 0.0249(12) 0.0251(13) 0.0255(12) 0.0051(10) 0.0000(10) 0.0010(10)
B1 0.0257(14) 0.0193(13) 0.0207(13) 0.0048(10) 0.0023(10) -0.0018(11)
B2 0.0358(17) 0.0294(16) 0.0331(16) 0.0117(13) -0.0028(13) -0.0032(13)
P1 0.0261(3) 0.0227(3) 0.0229(3) 0.0054(2) 0.0013(2) -0.0041(3)
C41 0.0303(13) 0.0271(13) 0.0276(13) 0.0059(10) -0.0012(10) -0.0083(11)
C42 0.0282(14) 0.0414(16) 0.0412(16) 0.0086(12) 0.0015(11) -0.0082(12)
C43 0.0447(16) 0.0367(16) 0.0295(14) 0.0054(12) -0.0057(12) -0.0165(13)
C44 0.0455(17) 0.0264(14) 0.0386(15) 0.0084(11) -0.0034(12) -0.0117(12)
Li1 0.040(3) 0.032(2) 0.033(2) 0.0049(19) 0.0045(19) -0.001(2)
O61 0.0520(12) 0.0294(10) 0.0312(10) 0.0048(8) -0.0057(8) -0.0004(9)
C62 0.0467(18) 0.0376(17) 0.0482(18) -0.0107(13) -0.0013(14) -0.0092(14)
C63 0.070(2) 0.0286(15) 0.0412(17) 0.0015(12) -0.0108(15) -0.0014(14)
O64 0.0399(10) 0.0307(10) 0.0264(9) 0.0032(7) 0.0038(8) 0.0018(8)
C65 0.057(2) 0.0393(17) 0.0466(18) 0.0033(13) 0.0216(15) 0.0079(15)
C66 0.0531(19) 0.0391(17) 0.0534(19) -0.0006(14) 0.0154(15) 0.0031(14)
O67 0.0587(13) 0.0332(11) 0.0299(10) 0.0030(8) 0.0155(9) -0.0073(9)
C68 0.069(2) 0.0459(19) 0.054(2) 0.0137(15) 0.0256(17) -0.0116(17)
C69 0.078(2) 0.054(2) 0.0459(19) 0.0222(16) 0.0161(17) -0.0107(18)
O70 0.0585(13) 0.0405(11) 0.0270(10) 0.0053(8) 0.0041(9) -0.0052(10)
C71 0.068(2) 0.0364(17) 0.0463(18) 0.0151(14) -0.0116(15) 0.0055(15)
C72 0.076(2) 0.0466(19) 0.0424(18) 0.0143(15) -0.0164(16) 0.0034(17)
O81 0.0299(9) 0.0218(9) 0.0285(9) 0.0064(7) 0.0021(7) 0.0034(7)
C82 0.0269(13) 0.0266(13) 0.0364(14) 0.0051(11) 0.0044(11) 0.0019(11)
C83 0.0296(14) 0.0272(14) 0.0384(15) 0.0071(11) 0.0080(11) 0.0038(11)
O84 0.0365(10) 0.0219(9) 0.0308(9) 0.0064(7) 0.0031(7) -0.0051(7)
C85 0.0463(16) 0.0186(13) 0.0339(14) 0.0062(10) 0.0060(12) -0.0040(11)
C86 0.0418(15) 0.0273(14) 0.0296(14) -0.0001(11) 0.0076(11) -0.0103(12)
O87 0.0369(10) 0.0409(11) 0.0253(9) 0.0042(8) 0.0059(7) 0.0008(8)
C88 0.0301(14) 0.0497(18) 0.0314(14) 0.0064(12) -0.0025(11) -0.0060(13)
C89 0.0325(14) 0.0423(16) 0.0298(14) 0.0049(12) -0.0035(11) -0.0014(12)
O90 0.0305(9) 0.0359(10) 0.0259(9) 0.0023(7) 0.0034(7) -0.0028(8)
C91 0.0364(15) 0.0277(14) 0.0340(14) 0.0108(11) 0.0043(11) 0.0059(11)
C92 0.0343(14) 0.0270(13) 0.0313(13) 0.0111(11) 0.0061(11) 0.0028(11)

loop_
_atom_type_symbol
_atom_type_description
_atom_type_scat_dispersion_real
_atom_type_scat_dispersion_imag
_atom_type_scat_source
C C 0.0033 0.0016 'International Tables Vol C Tables 4.2.6.8 and 6.1.1.4'
H H 0.0000 0.0000 'International Tables Vol C Tables 4.2.6.8 and 6.1.1.4'
Li Li -0.0003 0.0001 'International Tables Vol C Tables 4.2.6.8 and 6.1.1.4'
B B 0.0013 0.0007 'International Tables Vol C Tables 4.2.6.8 and 6.1.1.4'
O O 0.0106 0.0060 'International Tables Vol C Tables 4.2.6.8 and 6.1.1.4'
F F 0.0171 0.0103 'International Tables Vol C Tables 4.2.6.8 and 6.1.1.4'
P P 0.1023 0.0942 'International Tables Vol C Tables 4.2.6.8 and 6.1.1.4'

loop_
_geom_angle_atom_site_label_1
_geom_angle_atom_site_label_2
_geom_angle_atom_site_label_3
_geom_angle
_geom_angle_site_symmetry_1
_geom_angle_site_symmetry_3
_geom_angle_publ_flag
C12 C11 C16 112.1(2) . . ?
C12 C11 B1 128.9(2) . . ?
C16 C11 B1 118.9(2) . . ?
F12 C12 C13 114.2(2) . . ?
F12 C12 C11 121.2(2) . . ?
C13 C12 C11 124.5(2) . . ?
F13 C13 C14 119.7(2) . . ?
F13 C13 C12 120.3(2) . . ?
C14 C13 C12 120.0(2) . . ?
F14 C14 C13 120.5(2) . . ?
F14 C14 C15 120.7(2) . . ?
C13 C14 C15 118.7(2) . . ?
F15 C15 C16 120.9(2) . . ?
F15 C15 C14 119.9(2) . . ?
C16 C15 C14 119.2(2) . . ?
F16 C16 C15 115.4(2) . . ?
F16 C16 C11 119.2(2) . . ?
C15 C16 C11 125.3(2) . . ?
C26 C21 C22 112.8(2) . . ?
C26 C21 B1 125.7(2) . . ?
C22 C21 B1 121.49(19) . . ?
F22 C22 C23 115.5(2) . . ?
F22 C22 C21 119.7(2) . . ?
C23 C22 C21 124.8(2) . . ?
F23 C23 C24 120.1(2) . . ?
F23 C23 C22 120.8(2) . . ?
C24 C23 C22 119.2(2) . . ?
F24 C24 C25 120.8(2) . . ?
F24 C24 C23 120.2(2) . . ?
C25 C24 C23 119.1(2) . . ?
F25 C25 C24 119.6(2) . . ?
F25 C25 C26 120.7(2) . . ?
C24 C25 C26 119.8(2) . . ?
F26 C26 C25 114.9(2) . . ?
F26 C26 C21 120.8(2) . . ?
C25 C26 C21 124.3(2) . . ?
C36 C31 C32 112.8(2) . . ?
C36 C31 B1 125.3(2) . . ?
C32 C31 B1 121.7(2) . . ?
F32 C32 C33 115.1(2) . . ?
F32 C32 C31 120.5(2) . . ?
C33 C32 C31 124.4(2) . . ?
F33 C33 C34 119.8(2) . . ?
F33 C33 C32 120.3(2) . . ?
C34 C33 C32 119.9(2) . . ?
F34 C34 C35 120.5(2) . . ?
F34 C34 C33 120.8(2) . . ?
C35 C34 C33 118.7(2) . . ?
F35 C35 C34 120.4(2) . . ?
F35 C35 C36 119.9(2) . . ?
C34 C35 C36 119.7(2) . . ?
F36 C36 C35 114.3(2) . . ?
F36 C36 C31 121.2(2) . . ?
C35 C36 C31 124.5(2) . . ?
C21 B1 C11 104.85(18) . . ?
C21 B1 C31 113.33(19) . . ?
C11 B1 C31 113.65(19) . . ?
C21 B1 P1 107.36(15) . . ?
C11 B1 P1 116.37(16) . . ?
C31 B1 P1 101.43(15) . . ?
P1 B2 H2A 105.7(13) . . ?
P1 B2 H2B 109.4(14) . . ?
H2A B2 H2B 109.1(18) . . ?
P1 B2 H2C 102.2(14) . . ?
H2A B2 H2C 115.2(19) . . ?
H2B B2 H2C 114.5(19) . . ?
C41 P1 B2 110.61(13) . . ?
C41 P1 B1 115.87(11) . . ?
B2 P1 B1 116.00(12) . . ?
C41 P1 H51 98.4(10) . . ?
B2 P1 H51 105.4(10) . . ?
B1 P1 H51 108.5(10) . . ?
C42 C41 C44 110.7(2) . . ?
C42 C41 C43 108.7(2) . . ?
C44 C41 C43 108.0(2) . . ?
C42 C41 P1 110.82(17) . . ?
C44 C41 P1 112.53(17) . . ?
C43 C41 P1 105.80(17) . . ?
C41 C42 H42A 109.5 . . ?
C41 C42 H42B 109.5 . . ?
H42A C42 H42B 109.5 . . ?
C41 C42 H42C 109.5 . . ?
H42A C42 H42C 109.5 . . ?
H42B C42 H42C 109.5 . . ?
C41 C43 H43A 109.5 . . ?
C41 C43 H43B 109.5 . . ?
H43A C43 H43B 109.5 . . ?
C41 C43 H43C 109.5 . . ?
H43A C43 H43C 109.5 . . ?
H43B C43 H43C 109.5 . . ?
C41 C44 H44A 109.5 . . ?
C41 C44 H44B 109.5 . . ?
H44A C44 H44B 109.5 . . ?
C41 C44 H44C 109.5 . . ?
H44A C44 H44C 109.5 . . ?
H44B C44 H44C 109.5 . . ?
O64 Li1 O81 85.41(16) . . ?
O64 Li1 O84 150.9(2) . . ?
O81 Li1 O84 72.73(14) . . ?
O64 Li1 O90 79.48(16) . . ?
O81 Li1 O90 72.11(14) . . ?
O84 Li1 O90 110.55(18) . . ?
O64 Li1 O70 110.33(19) . . ?
O81 Li1 O70 139.1(2) . . ?
O84 Li1 O70 77.13(15) . . ?
O90 Li1 O70 146.1(2) . . ?
O64 Li1 O67 71.96(14) . . ?
O81 Li1 O67 148.4(2) . . ?
O84 Li1 O67 135.2(2) . . ?
O90 Li1 O67 82.10(16) . . ?
O70 Li1 O67 71.23(14) . . ?
O64 Li1 O61 71.75(14) . . ?
O81 Li1 O61 78.95(15) . . ?
O84 Li1 O61 85.05(16) . . ?
O90 Li1 O61 140.4(2) . . ?
O70 Li1 O61 71.36(14) . . ?
O67 Li1 O61 112.80(18) . . ?
O64 Li1 O87 137.9(2) . . ?
O81 Li1 O87 111.58(18) . . ?
O84 Li1 O87 69.90(13) . . ?
O90 Li1 O87 70.58(14) . . ?
O70 Li1 O87 82.36(15) . . ?
O67 Li1 O87 75.08(14) . . ?
O61 Li1 O87 147.2(2) . . ?
C62 O61 C72 111.6(2) . . ?
C62 O61 Li1 107.90(19) . . ?
C72 O61 Li1 112.3(2) . . ?
O61 C62 C63 113.6(2) . . ?
O61 C62 H62A 108.8 . . ?
C63 C62 H62A 108.8 . . ?
O61 C62 H62B 108.8 . . ?
C63 C62 H62B 108.8 . . ?
H62A C62 H62B 107.7 . . ?
O64 C63 C62 107.2(2) . . ?
O64 C63 H63A 110.3 . . ?
C62 C63 H63A 110.3 . . ?
O64 C63 H63B 110.3 . . ?
C62 C63 H63B 110.3 . . ?
H63A C63 H63B 108.5 . . ?
C63 O64 C65 113.7(2) . . ?
C63 O64 Li1 118.4(2) . . ?
C65 O64 Li1 111.63(19) . . ?
O64 C65 C66 111.5(2) . . ?
O64 C65 H65A 109.3 . . ?
C66 C65 H65A 109.3 . . ?
O64 C65 H65B 109.3 . . ?
C66 C65 H65B 109.3 . . ?
H65A C65 H65B 108.0 . . ?
O67 C66 C65 108.1(2) . . ?
O67 C66 H66A 110.1 . . ?
C65 C66 H66A 110.1 . . ?
O67 C66 H66B 110.1 . . ?
C65 C66 H66B 110.1 . . ?
H66A C66 H66B 108.4 . . ?
C68 O67 C66 114.8(2) . . ?
C68 O67 Li1 110.9(2) . . ?
C66 O67 Li1 113.6(2) . . ?
O67 C68 C69 112.0(3) . . ?
O67 C68 H68A 109.2 . . ?
C69 C68 H68A 109.2 . . ?
O67 C68 H68B 109.2 . . ?
C69 C68 H68B 109.2 . . ?
H68A C68 H68B 107.9 . . ?
O70 C69 C68 109.6(3) . . ?
O70 C69 H69A 109.7 . . ?
C68 C69 H69A 109.7 . . ?
O70 C69 H69B 109.7 . . ?
C68 C69 H69B 109.7 . . ?
H69A C69 H69B 108.2 . . ?
C71 O70 C69 112.9(2) . . ?
C71 O70 Li1 111.0(2) . . ?
C69 O70 Li1 113.8(2) . . ?
O70 C71 C72 112.8(2) . . ?
O70 C71 H71A 109.0 . . ?
C72 C71 H71A 109.0 . . ?
O70 C71 H71B 109.0 . . ?
C72 C71 H71B 109.0 . . ?
H71A C71 H71B 107.8 . . ?
O61 C72 C71 107.7(2) . . ?
O61 C72 H72A 110.2 . . ?
C71 C72 H72A 110.2 . . ?
O61 C72 H72B 110.2 . . ?
C71 C72 H72B 110.2 . . ?
H72A C72 H72B 108.5 . . ?
C82 O81 C92 112.94(18) . . ?
C82 O81 Li1 110.22(18) . . ?
C92 O81 Li1 116.17(18) . . ?
O81 C82 C83 110.6(2) . . ?
O81 C82 H82A 109.5 . . ?
C83 C82 H82A 109.5 . . ?
O81 C82 H82B 109.5 . . ?
C83 C82 H82B 109.5 . . ?
H82A C82 H82B 108.1 . . ?
O84 C83 C82 106.7(2) . . ?
O84 C83 H83A 110.4 . . ?
C82 C83 H83A 110.4 . . ?
O84 C83 H83B 110.4 . . ?
C82 C83 H83B 110.4 . . ?
H83A C83 H83B 108.6 . . ?
C85 O84 C83 113.24(19) . . ?
C85 O84 Li1 112.43(18) . . ?
C83 O84 Li1 112.58(17) . . ?
O84 C85 C86 111.5(2) . . ?
O84 C85 H85A 109.3 . . ?
C86 C85 H85A 109.3 . . ?
O84 C85 H85B 109.3 . . ?
C86 C85 H85B 109.3 . . ?
H85A C85 H85B 108.0 . . ?
O87 C86 C85 106.8(2) . . ?
O87 C86 H86A 110.4 . . ?
C85 C86 H86A 110.4 . . ?
O87 C86 H86B 110.4 . . ?
C85 C86 H86B 110.4 . . ?
H86A C86 H86B 108.6 . . ?
C88 O87 C86 114.26(19) . . ?
C88 O87 Li1 108.63(19) . . ?
C86 O87 Li1 113.83(18) . . ?
O87 C88 C89 111.9(2) . . ?
O87 C88 H88A 109.2 . . ?
C89 C88 H88A 109.2 . . ?
O87 C88 H88B 109.2 . . ?
C89 C88 H88B 109.2 . . ?
H88A C88 H88B 107.9 . . ?
O90 C89 C88 106.9(2) . . ?
O90 C89 H89A 110.3 . . ?
C88 C89 H89A 110.3 . . ?
O90 C89 H89B 110.3 . . ?
C88 C89 H89B 110.3 . . ?
H89A C89 H89B 108.6 . . ?
C89 O90 C91 114.13(19) . . ?
C89 O90 Li1 115.82(18) . . ?
C91 O90 Li1 108.44(17) . . ?
O90 C91 C92 110.9(2) . . ?
O90 C91 H91A 109.5 . . ?
C92 C91 H91A 109.5 . . ?
O90 C91 H91B 109.5 . . ?
C92 C91 H91B 109.5 . . ?
H91A C91 H91B 108.0 . . ?
O81 C92 C91 106.98(19) . . ?
O81 C92 H92A 110.3 . . ?
C91 C92 H92A 110.3 . . ?
O81 C92 H92B 110.3 . . ?
C91 C92 H92B 110.3 . . ?
H92A C92 H92B 108.6 . . ?

loop_
_geom_bond_atom_site_label_1
_geom_bond_atom_site_label_2
_geom_bond_distance
_geom_bond_site_symmetry_2
_geom_bond_publ_flag
F12 C12 1.358(3) . ?
F13 C13 1.347(3) . ?
F14 C14 1.342(3) . ?
F15 C15 1.346(3) . ?
F16 C16 1.355(3) . ?
F22 C22 1.356(3) . ?
F23 C23 1.343(3) . ?
F24 C24 1.342(3) . ?
F25 C25 1.345(3) . ?
F26 C26 1.352(3) . ?
F32 C32 1.345(3) . ?
F33 C33 1.345(3) . ?
F34 C34 1.347(3) . ?
F35 C35 1.351(3) . ?
F36 C36 1.355(3) . ?
C11 C12 1.389(3) . ?
C11 C16 1.396(3) . ?
C11 B1 1.650(3) . ?
C12 C13 1.378(3) . ?
C13 C14 1.369(4) . ?
C14 C15 1.371(3) . ?
C15 C16 1.371(3) . ?
C21 C26 1.390(3) . ?
C21 C22 1.394(3) . ?
C21 B1 1.649(3) . ?
C22 C23 1.375(3) . ?
C23 C24 1.373(4) . ?
C24 C25 1.372(3) . ?
C25 C26 1.376(3) . ?
C31 C36 1.386(3) . ?
C31 C32 1.391(3) . ?
C31 B1 1.653(3) . ?
C32 C33 1.377(3) . ?
C33 C34 1.369(4) . ?
C34 C35 1.366(4) . ?
C35 C36 1.382(3) . ?
B1 P1 2.040(3) . ?
B2 P1 1.946(3) . ?
B2 H2A 1.15(3) . ?
B2 H2B 1.11(3) . ?
B2 H2C 1.11(3) . ?
P1 C41 1.871(2) . ?
P1 H51 1.32(2) . ?
C41 C42 1.530(4) . ?
C41 C44 1.534(4) . ?
C41 C43 1.536(3) . ?
C42 H42A 0.9800 . ?
C42 H42B 0.9800 . ?
C42 H42C 0.9800 . ?
C43 H43A 0.9800 . ?
C43 H43B 0.9800 . ?
C43 H43C 0.9800 . ?
C44 H44A 0.9800 . ?
C44 H44B 0.9800 . ?
C44 H44C 0.9800 . ?
Li1 O64 2.268(5) . ?
Li1 O81 2.291(5) . ?
Li1 O84 2.345(5) . ?
Li1 O90 2.353(5) . ?
Li1 O70 2.359(5) . ?
Li1 O67 2.363(5) . ?
Li1 O61 2.382(5) . ?
Li1 O87 2.445(5) . ?
O61 C62 1.428(3) . ?
O61 C72 1.429(4) . ?
C62 C63 1.477(4) . ?
C62 H62A 0.9900 . ?
C62 H62B 0.9900 . ?
C63 O64 1.414(3) . ?
C63 H63A 0.9900 . ?
C63 H63B 0.9900 . ?
O64 C65 1.441(3) . ?
C65 C66 1.462(4) . ?
C65 H65A 0.9900 . ?
C65 H65B 0.9900 . ?
C66 O67 1.429(3) . ?
C66 H66A 0.9900 . ?
C66 H66B 0.9900 . ?
O67 C68 1.414(3) . ?
C68 C69 1.459(5) . ?
C68 H68A 0.9900 . ?
C68 H68B 0.9900 . ?
C69 O70 1.437(4) . ?
C69 H69A 0.9900 . ?
C69 H69B 0.9900 . ?
O70 C71 1.409(4) . ?
C71 C72 1.473(4) . ?
C71 H71A 0.9900 . ?
C71 H71B 0.9900 . ?
C72 H72A 0.9900 . ?
C72 H72B 0.9900 . ?
O81 C82 1.423(3) . ?
O81 C92 1.425(3) . ?
C82 C83 1.501(3) . ?
C82 H82A 0.9900 . ?
C82 H82B 0.9900 . ?
C83 O84 1.426(3) . ?
C83 H83A 0.9900 . ?
C83 H83B 0.9900 . ?
O84 C85 1.422(3) . ?
C85 C86 1.495(4) . ?
C85 H85A 0.9900 . ?
C85 H85B 0.9900 . ?
C86 O87 1.427(3) . ?
C86 H86A 0.9900 . ?
C86 H86B 0.9900 . ?
O87 C88 1.424(3) . ?
C88 C89 1.500(4) . ?
C88 H88A 0.9900 . ?
C88 H88B 0.9900 . ?
C89 O90 1.425(3) . ?
C89 H89A 0.9900 . ?
C89 H89B 0.9900 . ?
O90 C91 1.433(3) . ?
C91 C92 1.493(3) . ?
C91 H91A 0.9900 . ?
C91 H91B 0.9900 . ?
C92 H92A 0.9900 . ?
C92 H92B 0.9900 . ?
